data_7101259
loop_
_publ_author_name
'Klinkel, K.'
L.A.Kiemele
D.L.Gin
J.R.Hagadorn

_publ_section_title
;
Rapid phosphate ester hydrolysis catalyzed by
bimetallic tetrabenzimidazole complexes.
;
_journal_issue 27
_journal_name_full 'Chemical Communications'
_journal_paper_doi 10.1039/b602769e
_journal_year 2006
_chemical_formula_sum 'C47 H52 Cl4 N10 O4 Zn2'
_chemical_formula_weight 1093.53
_chemical_name_common (2L)Zn2Cl4(ethanol)2
_chemical_name_systematic
;
?
;
_space_group_IT_number 14
_symmetry_cell_setting monoclinic
_symmetry_space_group_name_Hall '-P 2ybc'
_symmetry_space_group_name_H-M 'P 1 21/c 1'
_atom_sites_solution_hydrogens geom
_atom_sites_solution_primary direct
_atom_sites_solution_secondary difmap
_audit_creation_method SHELXL-97
_cell_angle_alpha 90.00
_cell_angle_beta 104.3620(10)
_cell_angle_gamma 90.00
_cell_formula_units_Z 4
_cell_length_a 17.5457(6)
_cell_length_b 12.8691(4)
_cell_length_c 23.3783(8)
_cell_measurement_reflns_used 8203
_cell_measurement_temperature 147(2)
_cell_measurement_theta_max 29.210
_cell_measurement_theta_min 2.299
_cell_volume 5113.8(3)
_computing_cell_refinement 'Bruker XSCANS'
_computing_data_collection 'Bruker XSCANS'
_computing_data_reduction 'Bruker SHELXTL'
_computing_molecular_graphics 'Bruker SHELXTL'
_computing_publication_material 'Bruker SHELXTL'
_computing_structure_refinement 'SHELXL-97 (Sheldrick, 1997)'
_computing_structure_solution 'SHELXS-97 (Sheldrick, 1990)'
_diffrn_ambient_temperature 147(2)
_diffrn_measured_fraction_theta_full 1.000
_diffrn_measured_fraction_theta_max 1.000
_diffrn_radiation_monochromator graphite
_diffrn_radiation_source 'fine-focus sealed tube'
_diffrn_radiation_type MoK\a
_diffrn_radiation_wavelength 0.71073
_diffrn_reflns_av_R_equivalents 0.1076
_diffrn_reflns_av_sigmaI/netI 0.1213
_diffrn_reflns_limit_h_max 23
_diffrn_reflns_limit_h_min -13
_diffrn_reflns_limit_k_max 16
_diffrn_reflns_limit_k_min -16
_diffrn_reflns_limit_l_max 30
_diffrn_reflns_limit_l_min -30
_diffrn_reflns_number 40729
_diffrn_reflns_theta_full 27.88
_diffrn_reflns_theta_max 27.88
_diffrn_reflns_theta_min 1.90
_exptl_absorpt_coefficient_mu 1.199
_exptl_absorpt_correction_T_max 0.7954
_exptl_absorpt_correction_T_min 0.6455
_exptl_absorpt_process_details
;
absorption correction applied
using SADABS (Blessing, R. H. Acta Crystallogr., Sect. A 1995, 51,
33-38)
;
_exptl_crystal_colour colourless
_exptl_crystal_density_diffrn 1.420
_exptl_crystal_density_method 'not measured'
_exptl_crystal_description rhomb
_exptl_crystal_F_000 2256
_exptl_crystal_size_max 0.40
_exptl_crystal_size_mid 0.30
_exptl_crystal_size_min 0.20
_refine_diff_density_max 1.047
_refine_diff_density_min -0.415
_refine_diff_density_rms 0.106
_refine_ls_extinction_method none
_refine_ls_goodness_of_fit_ref 1.020
_refine_ls_hydrogen_treatment constr
_refine_ls_matrix_type full
_refine_ls_number_parameters 606
_refine_ls_number_reflns 12192
_refine_ls_number_restraints 0
_refine_ls_restrained_S_all 1.020
_refine_ls_R_factor_all 0.1317
_refine_ls_R_factor_gt 0.0676
_refine_ls_shift/su_max 0.001
_refine_ls_shift/su_mean 0.000
_refine_ls_structure_factor_coef Fsqd
_refine_ls_weighting_details 'calc w=1/[\s^2^(Fo^2^)+(0.0763P)^2^+0.2709P] where P=(Fo^2^+2Fc^2^)/3'
_refine_ls_weighting_scheme calc
_refine_ls_wR_factor_gt 0.1504
_refine_ls_wR_factor_ref 0.1766
_reflns_number_gt 7112
_reflns_number_total 12192
_reflns_threshold_expression >2sigma(I)
_cod_data_source_file b602769e.txt
_cod_original_sg_symbol_H-M P2(1)/c
_cod_database_code 7101259

loop_
_symmetry_equiv_pos_as_xyz
'x, y, z'
'-x, y+1/2, -z+1/2'
'-x, -y, -z'
'x, -y-1/2, z-1/2'

loop_
_atom_site_label
_atom_site_type_symbol
_atom_site_fract_x
_atom_site_fract_y
_atom_site_fract_z
_atom_site_U_iso_or_equiv
_atom_site_adp_type
_atom_site_occupancy
_atom_site_symmetry_multiplicity
_atom_site_calc_flag
_atom_site_refinement_flags
_atom_site_disorder_assembly
_atom_site_disorder_group
Zn1 Zn 0.08321(3) 0.94118(4) 0.35132(2) 0.02828(15) Uani 1 1 d . . .
Zn2 Zn 0.57304(3) 0.71504(4) 0.43731(2) 0.03295(16) Uani 1 1 d . . .
Cl1 Cl 0.17474(7) 0.87467(9) 0.30637(5) 0.0337(3) Uani 1 1 d . . .
Cl2 Cl 0.08492(7) 1.11524(9) 0.32828(5) 0.0370(3) Uani 1 1 d . . .
Cl3 Cl 0.58902(8) 0.79804(11) 0.35834(6) 0.0495(3) Uani 1 1 d . . .
Cl4 Cl 0.68165(7) 0.63179(10) 0.49153(6) 0.0400(3) Uani 1 1 d . . .
O1 O 0.21514(18) 0.7441(2) 0.50004(13) 0.0329(7) Uani 1 1 d . . .
O2 O 0.2803(2) 0.8979(3) 0.50239(15) 0.0391(8) Uani 1 1 d . . .
N1 N 0.0686(2) 0.7463(3) 0.38766(16) 0.0309(9) Uani 1 1 d . . .
N2 N -0.0250(2) 0.8878(3) 0.30898(16) 0.0312(9) Uani 1 1 d . . .
N3 N -0.1172(2) 0.7686(3) 0.27645(16) 0.0344(9) Uani 1 1 d . . .
H3 H -0.1401 0.7073 0.2707 0.041 Uiso 1 1 calc R . .
N4 N 0.0928(2) 0.9449(3) 0.43958(15) 0.0271(8) Uani 1 1 d . . .
N5 N 0.0752(2) 0.8841(3) 0.52444(17) 0.0342(9) Uani 1 1 d . . .
H5 H 0.0608 0.8418 0.5495 0.041 Uiso 1 1 calc R . .
N6 N 0.3570(2) 0.7019(3) 0.46968(16) 0.0293(8) Uani 1 1 d . . .
N7 N 0.4925(2) 0.5959(3) 0.41550(16) 0.0300(9) Uani 1 1 d . . .
N8 N 0.4116(2) 0.4687(3) 0.42336(16) 0.0301(9) Uani 1 1 d . . .
H8 H 0.3761 0.4333 0.4360 0.036 Uiso 1 1 calc R . .
N9 N 0.5317(2) 0.8112(3) 0.49086(16) 0.0313(9) Uani 1 1 d . . .
N10 N 0.4466(2) 0.8975(3) 0.52883(16) 0.0317(9) Uani 1 1 d . . .
H10 H 0.4013 0.9213 0.5329 0.038 Uiso 1 1 calc R . .
C1 C 0.2604(3) 0.8255(4) 0.5282(2) 0.0329(11) Uani 1 1 d . . .
C2 C 0.2808(3) 0.8159(4) 0.5930(2) 0.0336(11) Uani 1 1 d . . .
C3 C 0.3192(3) 0.8974(4) 0.6261(2) 0.0462(13) Uani 1 1 d . . .
H3' H 0.3271 0.9607 0.6074 0.055 Uiso 1 1 calc R . .
C4 C 0.3463(3) 0.8866(4) 0.6870(2) 0.0476(14) Uani 1 1 d . . .
H4 H 0.3742 0.9423 0.7096 0.057 Uiso 1 1 calc R . .
C5 C 0.3334(3) 0.7963(4) 0.7155(2) 0.0425(12) Uani 1 1 d . . .
C6 C 0.2918(4) 0.7172(5) 0.6820(2) 0.0553(15) Uani 1 1 d . . .
H6 H 0.2805 0.6559 0.7010 0.066 Uiso 1 1 calc R . .
C7 C 0.2661(3) 0.7255(4) 0.6207(2) 0.0461(13) Uani 1 1 d . . .
H7 H 0.2386 0.6695 0.5981 0.055 Uiso 1 1 calc R . .
C8 C 0.3652(3) 0.7828(5) 0.7819(2) 0.0570(16) Uani 1 1 d . . .
H8A H 0.3933 0.8459 0.7986 0.086 Uiso 1 1 calc R . .
H8B H 0.4014 0.7235 0.7896 0.086 Uiso 1 1 calc R . .
H8C H 0.3215 0.7702 0.8001 0.086 Uiso 1 1 calc R . .
C9 C 0.2133(3) 0.7323(4) 0.43737(19) 0.0326(11) Uani 1 1 d . . .
H9 H 0.2177 0.8016 0.4191 0.042 Uiso 1 1 calc R . .
C10 C 0.1376(3) 0.6788(4) 0.4059(2) 0.0359(11) Uani 1 1 d . . .
H10A H 0.1463 0.6437 0.3703 0.050 Uiso 1 1 calc R . .
H10B H 0.1257 0.6242 0.4322 0.050 Uiso 1 1 calc R . .
C11 C 0.2819(3) 0.6637(4) 0.4334(2) 0.0313(10) Uani 1 1 d . . .
H11A H 0.2726 0.5926 0.4463 0.044 Uiso 1 1 calc R . .
H11B H 0.2849 0.6599 0.3917 0.044 Uiso 1 1 calc R . .
C12 C 0.0115(3) 0.7046(4) 0.3357(2) 0.0356(11) Uani 1 1 d . . .
H12A H -0.0187 0.6473 0.3480 0.050 Uiso 1 1 calc R . .
H12B H 0.0396 0.6763 0.3073 0.050 Uiso 1 1 calc R . .
C13 C -0.0430(3) 0.7879(4) 0.3072(2) 0.0305(10) Uani 1 1 d . . .
C14 C -0.0934(3) 0.9368(4) 0.27552(19) 0.0304(10) Uani 1 1 d . . .
C15 C -0.1506(3) 0.8621(4) 0.2557(2) 0.0341(11) Uani 1 1 d . . .
C16 C -0.1100(3) 1.0416(4) 0.2640(2) 0.0325(11) Uani 1 1 d . . .
H16 H -0.0715 1.0936 0.2781 0.039 Uiso 1 1 calc R . .
C17 C -0.1845(3) 1.0670(4) 0.2315(2) 0.0404(12) Uani 1 1 d . . .
H17 H -0.1977 1.1379 0.2230 0.048 Uiso 1 1 calc R . .
C18 C -0.2411(3) 0.9901(5) 0.2107(2) 0.0504(14) Uani 1 1 d . . .
H18 H -0.2917 1.0104 0.1882 0.061 Uiso 1 1 calc R . .
C19 C -0.2261(3) 0.8877(4) 0.2216(2) 0.0466(13) Uani 1 1 d . . .
H19 H -0.2646 0.8360 0.2069 0.056 Uiso 1 1 calc R . .
C20 C 0.0312(3) 0.7706(4) 0.4365(2) 0.0341(11) Uani 1 1 d . . .
H20A H 0.0393 0.7123 0.4650 0.048 Uiso 1 1 calc R . .
H20B H -0.0262 0.7804 0.4206 0.048 Uiso 1 1 calc R . .
C21 C 0.0667(3) 0.8669(3) 0.4666(2) 0.0294(10) Uani 1 1 d . . .
C22 C 0.1208(3) 1.0186(4) 0.48402(19) 0.0295(10) Uani 1 1 d . . .
C23 C 0.1102(3) 0.9796(4) 0.5375(2) 0.0308(10) Uani 1 1 d . . .
C24 C 0.1382(3) 1.0320(4) 0.5905(2) 0.0448(14) Uani 1 1 d . . .
H24 H 0.1316 1.0044 0.6267 0.054 Uiso 1 1 calc R . .
C25 C 0.1753(3) 1.1241(5) 0.5886(2) 0.0498(14) Uani 1 1 d . . .
H25 H 0.1959 1.1611 0.6243 0.060 Uiso 1 1 calc R . .
C26 C 0.1839(3) 1.1655(4) 0.5357(2) 0.0447(13) Uani 1 1 d . . .
H26 H 0.2087 1.2312 0.5359 0.054 Uiso 1 1 calc R . .
C27 C 0.1578(3) 1.1143(4) 0.4831(2) 0.0347(11) Uani 1 1 d . . .
H27 H 0.1645 1.1431 0.4473 0.042 Uiso 1 1 calc R . .
C28 C 0.4141(3) 0.6188(3) 0.49154(19) 0.0288(10) Uani 1 1 d . . .
H28A H 0.3901 0.5684 0.5139 0.040 Uiso 1 1 calc R . .
H28B H 0.4605 0.6494 0.5194 0.040 Uiso 1 1 calc R . .
C29 C 0.4415(3) 0.5609(3) 0.44434(19) 0.0277(10) Uani 1 1 d . . .
C30 C 0.4957(3) 0.5190(4) 0.3735(2) 0.0323(11) Uani 1 1 d . . .
C31 C 0.4456(3) 0.4382(4) 0.3784(2) 0.0331(11) Uani 1 1 d . . .
C32 C 0.4382(3) 0.3501(4) 0.3441(2) 0.0414(12) Uani 1 1 d . . .
H32 H 0.4053 0.2940 0.3491 0.050 Uiso 1 1 calc R . .
C33 C 0.4809(3) 0.3476(5) 0.3020(2) 0.0497(14) Uani 1 1 d . . .
H33 H 0.4770 0.2884 0.2771 0.060 Uiso 1 1 calc R . .
C34 C 0.5293(3) 0.4292(5) 0.2950(2) 0.0512(15) Uani 1 1 d . . .
H34 H 0.5566 0.4252 0.2647 0.061 Uiso 1 1 calc R . .
C35 C 0.5390(3) 0.5163(4) 0.3307(2) 0.0441(13) Uani 1 1 d . . .
H35 H 0.5733 0.5713 0.3265 0.053 Uiso 1 1 calc R . .
C36 C 0.3894(3) 0.7881(3) 0.44126(19) 0.0299(10) Uani 1 1 d . . .
H36A H 0.3484 0.8414 0.4271 0.042 Uiso 1 1 calc R . .
H36B H 0.4072 0.7618 0.4070 0.042 Uiso 1 1 calc R . .
C37 C 0.4565(3) 0.8339(3) 0.4853(2) 0.0290(10) Uani 1 1 d . . .
C38 C 0.5736(3) 0.8644(3) 0.5417(2) 0.0307(10) Uani 1 1 d . . .
C39 C 0.5196(3) 0.9192(3) 0.5661(2) 0.0326(11) Uani 1 1 d . . .
C40 C 0.5442(3) 0.9778(4) 0.6165(2) 0.0416(12) Uani 1 1 d . . .
H40 H 0.5079 1.0146 0.6330 0.050 Uiso 1 1 calc R . .
C41 C 0.6236(3) 0.9807(4) 0.6417(2) 0.0490(14) Uani 1 1 d . . .
H41 H 0.6425 1.0205 0.6766 0.059 Uiso 1 1 calc R . .
C42 C 0.6774(3) 0.9273(4) 0.6179(2) 0.0489(14) Uani 1 1 d . . .
H42 H 0.7318 0.9312 0.6371 0.059 Uiso 1 1 calc R . .
C43 C 0.6538(3) 0.8693(4) 0.5676(2) 0.0392(12) Uani 1 1 d . . .
H43 H 0.6908 0.8339 0.5511 0.047 Uiso 1 1 calc R . .
O3 O -0.0196(2) 0.2380(3) 0.39780(17) 0.0542(10) Uani 1 1 d . A 1
H3A H 0.0091 0.1990 0.3833 0.081 Uiso 1 1 calc R A 1
C44 C -0.0557(4) 0.3133(5) 0.3553(3) 0.0699(19) Uani 1 1 d . A 1
H44A H -0.0979 0.3485 0.3693 0.098 Uiso 1 1 calc R A 1
H44B H -0.0807 0.2774 0.3179 0.098 Uiso 1 1 calc R A 1
C45 C -0.0017(5) 0.3915(5) 0.3435(4) 0.091(3) Uani 1 1 d . A 1
H45A H -0.0305 0.4408 0.3140 0.137 Uiso 1 1 calc R A 1
H45B H 0.0395 0.3577 0.3285 0.137 Uiso 1 1 calc R A 1
H45C H 0.0224 0.4288 0.3801 0.137 Uiso 1 1 calc R A 1
O4 O -0.1878(3) 0.5796(4) 0.2716(2) 0.0912(18) Uani 1 1 d . B 1
H4A H -0.1847 0.5252 0.2526 0.137 Uiso 1 1 calc R B 1
C46 C -0.2427(6) 0.5659(9) 0.3042(4) 0.134(4) Uani 1 1 d . B 1
H46A H -0.2881 0.6117 0.2874 0.188 Uiso 1 1 calc R B 1
H46B H -0.2618 0.4934 0.2986 0.188 Uiso 1 1 calc R B 1
C47 C -0.2200(8) 0.5841(11) 0.3621(6) 0.209(8) Uani 1 1 d . B 1
H47A H -0.2647 0.5738 0.3797 0.314 Uiso 1 1 calc R B 1
H47B H -0.2011 0.6558 0.3689 0.314 Uiso 1 1 calc R B 1
H47C H -0.1776 0.5360 0.3803 0.314 Uiso 1 1 calc R B 1

loop_
_atom_site_aniso_label
_atom_site_aniso_U_11
_atom_site_aniso_U_22
_atom_site_aniso_U_33
_atom_site_aniso_U_23
_atom_site_aniso_U_13
_atom_site_aniso_U_12
Zn1 0.0185(3) 0.0379(3) 0.0269(3) 0.0002(2) 0.0027(2) -0.0004(2)
Zn2 0.0222(3) 0.0457(3) 0.0319(3) 0.0013(2) 0.0085(2) 0.0016(2)
Cl1 0.0246(6) 0.0399(6) 0.0371(7) -0.0007(5) 0.0086(5) 0.0025(5)
Cl2 0.0351(7) 0.0376(6) 0.0401(7) 0.0035(5) 0.0129(5) 0.0009(5)
Cl3 0.0477(9) 0.0630(9) 0.0406(8) 0.0093(6) 0.0167(6) -0.0004(7)
Cl4 0.0222(6) 0.0489(7) 0.0497(8) 0.0064(6) 0.0104(5) 0.0031(5)
O1 0.0200(18) 0.0490(19) 0.0280(17) -0.0036(14) 0.0029(13) 0.0028(15)
O2 0.031(2) 0.0410(19) 0.044(2) 0.0006(16) 0.0083(16) 0.0046(16)
N1 0.015(2) 0.041(2) 0.034(2) -0.0008(17) 0.0012(16) -0.0008(17)
N2 0.023(2) 0.038(2) 0.033(2) 0.0004(17) 0.0064(17) 0.0032(17)
N3 0.025(2) 0.041(2) 0.034(2) -0.0084(18) 0.0005(17) -0.0023(18)
N4 0.0165(19) 0.036(2) 0.027(2) -0.0009(16) 0.0023(15) -0.0007(16)
N5 0.030(2) 0.045(2) 0.031(2) 0.0096(18) 0.0143(17) 0.0103(19)
N6 0.017(2) 0.044(2) 0.024(2) 0.0034(16) 0.0020(15) 0.0029(17)
N7 0.020(2) 0.042(2) 0.028(2) 0.0020(17) 0.0049(16) 0.0007(17)
N8 0.017(2) 0.043(2) 0.029(2) -0.0002(17) 0.0025(15) 0.0003(17)
N9 0.022(2) 0.039(2) 0.031(2) 0.0025(17) 0.0039(16) 0.0003(17)
N10 0.023(2) 0.041(2) 0.033(2) 0.0035(17) 0.0075(17) 0.0040(17)
C1 0.020(3) 0.040(3) 0.036(3) 0.000(2) 0.002(2) 0.007(2)
C2 0.022(3) 0.043(3) 0.035(3) 0.000(2) 0.005(2) 0.001(2)
C3 0.043(3) 0.051(3) 0.045(3) -0.009(3) 0.013(3) -0.003(3)
C4 0.038(3) 0.057(3) 0.048(3) -0.014(3) 0.011(3) -0.003(3)
C5 0.034(3) 0.054(3) 0.037(3) -0.007(2) 0.005(2) 0.004(2)
C6 0.058(4) 0.060(4) 0.041(3) 0.004(3) 0.000(3) -0.007(3)
C7 0.047(4) 0.051(3) 0.036(3) -0.004(2) 0.004(2) -0.006(3)
C8 0.045(4) 0.081(4) 0.040(3) -0.004(3) 0.000(3) 0.008(3)
C9 0.022(3) 0.044(3) 0.027(2) -0.001(2) -0.0038(19) 0.003(2)
C10 0.020(3) 0.046(3) 0.039(3) -0.001(2) 0.002(2) 0.002(2)
C11 0.017(2) 0.047(3) 0.030(2) -0.006(2) 0.0047(18) 0.004(2)
C12 0.020(3) 0.035(3) 0.046(3) 0.002(2) -0.002(2) 0.000(2)
C13 0.017(2) 0.044(3) 0.030(2) -0.006(2) 0.0039(18) 0.001(2)
C14 0.019(2) 0.048(3) 0.022(2) 0.000(2) 0.0026(18) 0.006(2)
C15 0.026(3) 0.046(3) 0.027(2) -0.002(2) 0.0017(19) 0.001(2)
C16 0.028(3) 0.040(3) 0.027(2) -0.001(2) 0.004(2) 0.001(2)
C17 0.033(3) 0.046(3) 0.039(3) 0.011(2) 0.004(2) 0.010(2)
C18 0.029(3) 0.065(4) 0.048(3) 0.006(3) -0.008(2) 0.015(3)
C19 0.024(3) 0.060(4) 0.046(3) -0.002(3) -0.009(2) 0.000(3)
C20 0.018(2) 0.047(3) 0.037(3) 0.006(2) 0.006(2) 0.002(2)
C21 0.017(2) 0.039(3) 0.034(3) 0.006(2) 0.0088(19) 0.008(2)
C22 0.015(2) 0.043(3) 0.030(3) 0.001(2) 0.0045(18) 0.008(2)
C23 0.022(3) 0.040(3) 0.032(3) 0.004(2) 0.0085(19) 0.012(2)
C24 0.049(4) 0.059(3) 0.031(3) 0.002(2) 0.018(2) 0.024(3)
C25 0.041(3) 0.064(4) 0.043(3) -0.022(3) 0.009(3) 0.000(3)
C26 0.029(3) 0.060(3) 0.044(3) -0.012(3) 0.009(2) -0.003(3)
C27 0.023(3) 0.048(3) 0.035(3) -0.004(2) 0.010(2) -0.003(2)
C28 0.019(2) 0.040(3) 0.025(2) 0.0017(19) 0.0029(18) 0.000(2)
C29 0.017(2) 0.040(3) 0.024(2) 0.001(2) 0.0011(17) 0.009(2)
C30 0.021(3) 0.046(3) 0.027(2) 0.000(2) 0.0004(19) 0.008(2)
C31 0.019(2) 0.046(3) 0.031(3) 0.002(2) -0.0017(19) 0.007(2)
C32 0.024(3) 0.054(3) 0.042(3) -0.010(2) 0.000(2) 0.006(2)
C33 0.041(3) 0.065(4) 0.041(3) -0.021(3) 0.004(3) 0.010(3)
C34 0.045(4) 0.067(4) 0.045(3) -0.010(3) 0.018(3) 0.008(3)
C35 0.035(3) 0.064(3) 0.036(3) 0.000(3) 0.014(2) 0.000(3)
C36 0.022(2) 0.040(3) 0.026(2) 0.002(2) 0.0021(18) 0.006(2)
C37 0.020(2) 0.037(2) 0.029(2) 0.008(2) 0.0033(18) 0.003(2)
C38 0.026(3) 0.035(2) 0.031(3) 0.000(2) 0.008(2) -0.006(2)
C39 0.025(3) 0.034(2) 0.039(3) 0.004(2) 0.009(2) -0.003(2)
C40 0.042(3) 0.044(3) 0.040(3) -0.004(2) 0.014(2) -0.003(2)
C41 0.041(4) 0.056(3) 0.045(3) -0.014(3) 0.002(3) -0.014(3)
C42 0.022(3) 0.062(4) 0.057(4) -0.009(3) -0.002(2) -0.010(3)
C43 0.025(3) 0.044(3) 0.048(3) -0.007(2) 0.008(2) -0.003(2)
O3 0.057(3) 0.059(2) 0.055(2) 0.019(2) 0.031(2) 0.018(2)
C44 0.069(5) 0.058(4) 0.084(5) 0.017(4) 0.024(4) 0.016(4)
C45 0.105(7) 0.065(4) 0.117(7) 0.021(4) 0.052(5) -0.006(4)
O4 0.120(5) 0.077(3) 0.103(4) -0.047(3) 0.077(4) -0.053(3)
C46 0.144(10) 0.179(10) 0.096(7) -0.041(7) 0.060(7) -0.110(8)
C47 0.225(16) 0.277(17) 0.178(13) -0.117(13) 0.148(13) -0.141(13)

loop_
_atom_type_symbol
_atom_type_description
_atom_type_scat_dispersion_real
_atom_type_scat_dispersion_imag
_atom_type_scat_source
C C 0.0033 0.0016 'International Tables Vol C Tables 4.2.6.8 and 6.1.1.4'
H H 0.0000 0.0000 'International Tables Vol C Tables 4.2.6.8 and 6.1.1.4'
N N 0.0061 0.0033 'International Tables Vol C Tables 4.2.6.8 and 6.1.1.4'
O O 0.0106 0.0060 'International Tables Vol C Tables 4.2.6.8 and 6.1.1.4'
Cl Cl 0.1484 0.1585 'International Tables Vol C Tables 4.2.6.8 and 6.1.1.4'
Zn Zn 0.2839 1.4301 'International Tables Vol C Tables 4.2.6.8 and 6.1.1.4'

loop_
_geom_angle_atom_site_label_1
_geom_angle_atom_site_label_2
_geom_angle_atom_site_label_3
_geom_angle
N4 Zn1 N2 109.61(14)
N4 Zn1 Cl1 125.75(11)
N2 Zn1 Cl1 109.07(11)
N4 Zn1 Cl2 102.24(11)
N2 Zn1 Cl2 106.24(11)
Cl1 Zn1 Cl2 101.80(4)
N4 Zn1 N1 71.95(13)
N2 Zn1 N1 71.72(13)
Cl1 Zn1 N1 85.92(8)
Cl2 Zn1 N1 172.20(9)
N4 Zn1 Zn2 86.88(10)
N2 Zn1 Zn2 137.70(11)
Cl1 Zn1 Zn2 39.41(3)
Cl2 Zn1 Zn2 107.78(3)
N1 Zn1 Zn2 77.50(8)
N9 Zn2 N7 106.22(15)
N9 Zn2 Cl3 111.18(11)
N7 Zn2 Cl3 111.96(11)
N9 Zn2 Cl4 108.85(11)
N7 Zn2 Cl4 102.44(11)
Cl3 Zn2 Cl4 115.49(5)
N9 Zn2 N6 54.01(12)
N7 Zn2 N6 53.07(11)
Cl3 Zn2 N6 119.67(7)
Cl4 Zn2 N6 124.69(6)
N9 Zn2 Zn1 57.26(11)
N7 Zn2 Zn1 67.64(10)
Cl3 Zn2 Zn1 88.19(4)
Cl4 Zn2 Zn1 156.26(3)
N6 Zn2 Zn1 32.00(5)
C1 O1 C9 115.1(3)
C10 N1 C12 111.6(4)
C10 N1 C20 113.1(4)
C12 N1 C20 111.8(4)
C10 N1 Zn1 120.7(3)
C12 N1 Zn1 100.3(3)
C20 N1 Zn1 98.2(3)
C13 N2 C14 104.7(4)
C13 N2 Zn1 122.1(3)
C14 N2 Zn1 133.1(3)
C13 N3 C15 107.3(4)
C21 N4 C22 104.9(4)
C21 N4 Zn1 121.0(3)
C22 N4 Zn1 134.0(3)
C21 N5 C23 107.6(4)
C11 N6 C28 113.3(4)
C11 N6 C36 112.5(3)
C28 N6 C36 113.5(3)
C11 N6 Zn2 131.0(2)
C28 N6 Zn2 60.4(2)
C36 N6 Zn2 53.3(2)
C29 N7 C30 105.4(4)
C29 N7 Zn2 129.4(3)
C30 N7 Zn2 123.6(3)
C29 N8 C31 108.9(4)
C37 N9 C38 106.0(4)
C37 N9 Zn2 125.2(3)
C38 N9 Zn2 128.8(3)
C37 N10 C39 109.0(4)
O2 C1 O1 123.4(4)
O2 C1 C2 123.5(4)
O1 C1 C2 113.1(4)
C3 C2 C7 119.9(5)
C3 C2 C1 118.3(4)
C7 C2 C1 121.7(4)
C2 C3 C4 119.7(5)
C5 C4 C3 121.3(5)
C6 C5 C4 118.3(5)
C6 C5 C8 120.2(5)
C4 C5 C8 121.5(5)
C5 C6 C7 121.2(5)
C2 C7 C6 119.6(5)
O1 C9 C11 107.6(3)
O1 C9 C10 109.4(4)
C11 C9 C10 108.7(4)
N1 C10 C9 115.7(4)
N6 C11 C9 112.6(4)
N1 C12 C13 109.8(4)
N2 C13 N3 112.9(4)
N2 C13 C12 124.6(4)
N3 C13 C12 122.5(4)
C15 C14 C16 120.6(4)
C15 C14 N2 108.8(4)
C16 C14 N2 130.5(4)
N3 C15 C14 106.3(4)
N3 C15 C19 131.7(5)
C14 C15 C19 122.0(5)
C17 C16 C14 117.5(5)
C16 C17 C18 121.1(5)
C19 C18 C17 122.3(5)
C18 C19 C15 116.6(5)
N1 C20 C21 109.1(4)
N4 C21 N5 113.0(4)
N4 C21 C20 124.0(4)
N5 C21 C20 123.0(4)
C27 C22 C23 119.6(4)
C27 C22 N4 131.6(4)
C23 C22 N4 108.6(4)
N5 C23 C24 132.2(4)
N5 C23 C22 105.9(4)
C24 C23 C22 121.8(5)
C25 C24 C23 117.5(5)
C24 C25 C26 121.4(5)
C27 C26 C25 121.9(5)
C26 C27 C22 117.7(5)
N6 C28 C29 114.8(3)
N7 C29 N8 111.6(4)
N7 C29 C28 125.7(4)
N8 C29 C28 122.6(4)
C31 C30 C35 120.7(5)
C31 C30 N7 109.5(4)
C35 C30 N7 129.8(5)
C32 C31 C30 122.7(5)
C32 C31 N8 132.7(5)
C30 C31 N8 104.6(4)
C33 C32 C31 116.5(5)
C32 C33 C34 121.7(5)
C35 C34 C33 122.0(5)
C34 C35 C30 116.4(5)
N6 C36 C37 108.3(4)
N9 C37 N10 111.6(4)
N9 C37 C36 125.5(4)
N10 C37 C36 122.5(4)
C43 C38 N9 130.6(4)
C43 C38 C39 120.7(4)
N9 C38 C39 108.7(4)
C40 C39 N10 133.9(4)
C40 C39 C38 121.4(5)
N10 C39 C38 104.7(4)
C41 C40 C39 116.9(5)
C40 C41 C42 122.2(5)
C43 C42 C41 121.6(5)
C42 C43 C38 117.3(5)
O3 C44 C45 113.9(6)
C47 C46 O4 117.7(9)

loop_
_geom_bond_atom_site_label_1
_geom_bond_atom_site_label_2
_geom_bond_distance
Zn1 N4 2.029(4)
Zn1 N2 2.031(4)
Zn1 Cl1 2.2920(12)
Zn1 Cl2 2.3058(12)
Zn1 N1 2.680(4)
Zn1 Zn2 8.8207(8)
Zn2 N9 2.019(4)
Zn2 N7 2.061(4)
Zn2 Cl3 2.2100(13)
Zn2 Cl4 2.2777(14)
Zn2 N6 4.048(4)
O1 C1 1.379(6)
O1 C9 1.466(5)
O2 C1 1.208(5)
N1 C10 1.465(6)
N1 C12 1.471(6)
N1 C20 1.484(6)
N2 C13 1.321(6)
N2 C14 1.409(6)
N3 C13 1.345(6)
N3 C15 1.373(6)
N4 C21 1.327(5)
N4 C22 1.402(6)
N5 C21 1.341(6)
N5 C23 1.374(6)
N6 C11 1.464(6)
N6 C28 1.468(6)
N6 C36 1.476(6)
N7 C29 1.326(6)
N7 C30 1.406(6)
N8 C29 1.341(6)
N8 C31 1.388(6)
N9 C37 1.326(5)
N9 C38 1.410(6)
N10 C37 1.350(6)
N10 C39 1.386(6)
C1 C2 1.472(6)
C2 C3 1.376(7)
C2 C7 1.388(7)
C3 C4 1.394(8)
C4 C5 1.385(7)
C5 C6 1.378(8)
C5 C8 1.523(7)
C6 C7 1.396(7)
C9 C11 1.513(6)
C9 C10 1.516(6)
C12 C13 1.481(6)
C14 C15 1.384(7)
C14 C16 1.392(6)
C15 C19 1.405(7)
C16 C17 1.379(7)
C17 C18 1.401(8)
C18 C19 1.355(8)
C20 C21 1.484(6)
C22 C27 1.396(6)
C22 C23 1.401(6)
C23 C24 1.389(7)
C24 C25 1.359(8)
C25 C26 1.390(7)
C26 C27 1.368(7)
C28 C29 1.506(6)
C30 C31 1.384(7)
C30 C35 1.398(6)
C31 C32 1.377(7)
C32 C33 1.377(7)
C33 C34 1.386(8)
C34 C35 1.383(7)
C36 C37 1.480(6)
C38 C43 1.390(7)
C38 C39 1.410(6)
C39 C40 1.375(7)
C40 C41 1.373(7)
C41 C42 1.390(7)
C42 C43 1.367(7)
O3 C44 1.420(7)
C44 C45 1.455(9)
O4 C46 1.379(9)
C46 C47 1.334(13)

loop_
_geom_torsion_atom_site_label_1
_geom_torsion_atom_site_label_2
_geom_torsion_atom_site_label_3
_geom_torsion_atom_site_label_4
_geom_torsion
N4 Zn1 Zn2 N9 -30.65(16)
N2 Zn1 Zn2 N9 -146.7(2)
Cl1 Zn1 Zn2 N9 158.23(13)
Cl2 Zn1 Zn2 N9 71.21(13)
N1 Zn1 Zn2 N9 -102.84(15)
N4 Zn1 Zn2 N7 97.93(15)
N2 Zn1 Zn2 N7 -18.14(19)
Cl1 Zn1 Zn2 N7 -73.19(12)
Cl2 Zn1 Zn2 N7 -160.21(11)
N1 Zn1 Zn2 N7 25.74(13)
N4 Zn1 Zn2 Cl3 -147.39(11)
N2 Zn1 Zn2 Cl3 96.54(16)
Cl1 Zn1 Zn2 Cl3 41.49(6)
Cl2 Zn1 Zn2 Cl3 -45.53(5)
N1 Zn1 Zn2 Cl3 140.41(9)
N4 Zn1 Zn2 Cl4 28.83(14)
N2 Zn1 Zn2 Cl4 -87.24(18)
Cl1 Zn1 Zn2 Cl4 -142.29(10)
Cl2 Zn1 Zn2 Cl4 130.69(10)
N1 Zn1 Zn2 Cl4 -43.36(12)
N4 Zn1 Zn2 N6 42.53(14)
N2 Zn1 Zn2 N6 -73.54(19)
Cl1 Zn1 Zn2 N6 -128.59(11)
Cl2 Zn1 Zn2 N6 144.39(11)
N1 Zn1 Zn2 N6 -29.66(13)
N4 Zn1 N1 C10 -91.6(3)
N2 Zn1 N1 C10 149.8(3)
Cl1 Zn1 N1 C10 38.2(3)
Cl2 Zn1 N1 C10 -134.1(6)
Zn2 Zn1 N1 C10 -0.8(3)
N4 Zn1 N1 C12 145.6(3)
N2 Zn1 N1 C12 26.9(3)
Cl1 Zn1 N1 C12 -84.7(3)
Cl2 Zn1 N1 C12 103.0(7)
Zn2 Zn1 N1 C12 -123.7(3)
N4 Zn1 N1 C20 31.6(3)
N2 Zn1 N1 C20 -87.1(3)
Cl1 Zn1 N1 C20 161.3(2)
Cl2 Zn1 N1 C20 -11.0(8)
Zn2 Zn1 N1 C20 122.3(2)
N4 Zn1 N2 C13 -78.1(4)
Cl1 Zn1 N2 C13 63.1(3)
Cl2 Zn1 N2 C13 172.1(3)
N1 Zn1 N2 C13 -15.7(3)
Zn2 Zn1 N2 C13 29.7(4)
N4 Zn1 N2 C14 104.2(4)
Cl1 Zn1 N2 C14 -114.6(4)
Cl2 Zn1 N2 C14 -5.5(4)
N1 Zn1 N2 C14 166.6(4)
Zn2 Zn1 N2 C14 -148.0(3)
N2 Zn1 N4 C21 43.3(4)
Cl1 Zn1 N4 C21 -89.9(3)
Cl2 Zn1 N4 C21 155.7(3)
N1 Zn1 N4 C21 -19.0(3)
Zn2 Zn1 N4 C21 -96.8(3)
N2 Zn1 N4 C22 -133.9(4)
Cl1 Zn1 N4 C22 92.9(4)
Cl2 Zn1 N4 C22 -21.5(4)
N1 Zn1 N4 C22 163.9(4)
Zn2 Zn1 N4 C22 86.0(4)
N9 Zn2 N6 C11 152.1(4)
N7 Zn2 N6 C11 -40.0(4)
Cl3 Zn2 N6 C11 56.3(4)
Cl4 Zn2 N6 C11 -118.9(3)
Zn1 Zn2 N6 C11 67.8(3)
N9 Zn2 N6 C28 -111.7(3)
N7 Zn2 N6 C28 56.3(3)
Cl3 Zn2 N6 C28 152.6(2)
Cl4 Zn2 N6 C28 -22.6(3)
Zn1 Zn2 N6 C28 164.0(3)
N9 Zn2 N6 C36 62.9(3)
N7 Zn2 N6 C36 -129.1(3)
Cl3 Zn2 N6 C36 -32.8(3)
Cl4 Zn2 N6 C36 152.0(2)
Zn1 Zn2 N6 C36 -21.4(2)
N9 Zn2 N7 C29 -24.3(4)
Cl3 Zn2 N7 C29 -145.9(4)
Cl4 Zn2 N7 C29 89.8(4)
N6 Zn2 N7 C29 -34.5(3)
Zn1 Zn2 N7 C29 -67.6(4)
N9 Zn2 N7 C30 172.6(3)
Cl3 Zn2 N7 C30 51.1(4)
Cl4 Zn2 N7 C30 -73.2(3)
N6 Zn2 N7 C30 162.5(4)
Zn1 Zn2 N7 C30 129.4(4)
N7 Zn2 N9 C37 -37.1(4)
Cl3 Zn2 N9 C37 84.9(4)
Cl4 Zn2 N9 C37 -146.8(3)
N6 Zn2 N9 C37 -27.1(3)
Zn1 Zn2 N9 C37 11.7(3)
N7 Zn2 N9 C38 140.5(4)
Cl3 Zn2 N9 C38 -97.5(4)
Cl4 Zn2 N9 C38 30.8(4)
N6 Zn2 N9 C38 150.5(4)
Zn1 Zn2 N9 C38 -170.7(4)
C9 O1 C1 O2 19.0(6)
C9 O1 C1 C2 -162.1(4)
O2 C1 C2 C3 5.3(7)
O1 C1 C2 C3 -173.6(4)
O2 C1 C2 C7 -171.2(5)
O1 C1 C2 C7 9.8(6)
C7 C2 C3 C4 3.1(8)
C1 C2 C3 C4 -173.6(5)
C2 C3 C4 C5 -1.9(8)
C3 C4 C5 C6 -1.0(8)
C3 C4 C5 C8 178.0(5)
C4 C5 C6 C7 2.7(9)
C8 C5 C6 C7 -176.2(5)
C3 C2 C7 C6 -1.3(8)
C1 C2 C7 C6 175.2(5)
C5 C6 C7 C2 -1.6(9)
C1 O1 C9 C11 88.1(4)
C1 O1 C9 C10 -154.1(4)
C12 N1 C10 C9 152.5(4)
C20 N1 C10 C9 -80.5(5)
Zn1 N1 C10 C9 35.2(5)
O1 C9 C10 N1 83.0(5)
C11 C9 C10 N1 -159.8(4)
C28 N6 C11 C9 150.2(4)
C36 N6 C11 C9 -79.4(5)
Zn2 N6 C11 C9 -139.6(3)
O1 C9 C11 N6 -53.6(5)
C10 C9 C11 N6 -171.9(4)
C10 N1 C12 C13 -161.7(4)
C20 N1 C12 C13 70.6(5)
Zn1 N1 C12 C13 -32.6(4)
C14 N2 C13 N3 -1.0(5)
Zn1 N2 C13 N3 -179.3(3)
C14 N2 C13 C12 179.1(4)
Zn1 N2 C13 C12 0.9(6)
C15 N3 C13 N2 0.8(5)
C15 N3 C13 C12 -179.3(4)
N1 C12 C13 N2 28.3(6)
N1 C12 C13 N3 -151.6(4)
C13 N2 C14 C15 0.9(5)
Zn1 N2 C14 C15 178.8(3)
C13 N2 C14 C16 177.1(4)
Zn1 N2 C14 C16 -4.9(7)
C13 N3 C15 C14 -0.2(5)
C13 N3 C15 C19 -179.7(5)
C16 C14 C15 N3 -177.1(4)
N2 C14 C15 N3 -0.4(5)
C16 C14 C15 C19 2.5(7)
N2 C14 C15 C19 179.2(4)
C15 C14 C16 C17 -1.2(7)
N2 C14 C16 C17 -177.1(4)
C14 C16 C17 C18 -0.1(7)
C16 C17 C18 C19 0.3(8)
C17 C18 C19 C15 0.8(8)
N3 C15 C19 C18 177.3(5)
C14 C15 C19 C18 -2.2(7)
C10 N1 C20 C21 90.6(4)
C12 N1 C20 C21 -142.4(4)
Zn1 N1 C20 C21 -37.8(4)
C22 N4 C21 N5 0.2(5)
Zn1 N4 C21 N5 -177.7(3)
C22 N4 C21 C20 179.8(4)
Zn1 N4 C21 C20 1.9(6)
C23 N5 C21 N4 -0.8(5)
C23 N5 C21 C20 179.7(4)
N1 C20 C21 N4 32.5(6)
N1 C20 C21 N5 -148.0(4)
C21 N4 C22 C27 177.1(5)
Zn1 N4 C22 C27 -5.4(7)
C21 N4 C22 C23 0.4(5)
Zn1 N4 C22 C23 177.9(3)
C21 N5 C23 C24 -174.0(5)
C21 N5 C23 C22 1.0(5)
C27 C22 C23 N5 -178.0(4)
N4 C22 C23 N5 -0.9(5)
C27 C22 C23 C24 -2.3(7)
N4 C22 C23 C24 174.8(4)
N5 C23 C24 C25 175.4(5)
C22 C23 C24 C25 1.1(7)
C23 C24 C25 C26 1.1(8)
C24 C25 C26 C27 -2.0(8)
C25 C26 C27 C22 0.7(7)
C23 C22 C27 C26 1.4(7)
N4 C22 C27 C26 -175.0(5)
C11 N6 C28 C29 65.1(5)
C36 N6 C28 C29 -64.8(5)
Zn2 N6 C28 C29 -60.1(3)
C30 N7 C29 N8 -0.8(5)
Zn2 N7 C29 N8 -166.2(3)
C30 N7 C29 C28 -176.1(4)
Zn2 N7 C29 C28 18.5(6)
C31 N8 C29 N7 1.4(5)
C31 N8 C29 C28 176.9(4)
N6 C28 C29 N7 75.7(6)
N6 C28 C29 N8 -99.1(5)
C29 N7 C30 C31 -0.1(5)
Zn2 N7 C30 C31 166.4(3)
C29 N7 C30 C35 178.9(5)
Zn2 N7 C30 C35 -14.6(7)
C35 C30 C31 C32 2.9(7)
N7 C30 C31 C32 -178.0(4)
C35 C30 C31 N8 -178.2(4)
N7 C30 C31 N8 0.9(5)
C29 N8 C31 C32 177.4(5)
C29 N8 C31 C30 -1.4(5)
C30 C31 C32 C33 -2.7(7)
N8 C31 C32 C33 178.7(5)
C31 C32 C33 C34 0.5(8)
C32 C33 C34 C35 1.7(9)
C33 C34 C35 C30 -1.7(8)
C31 C30 C35 C34 -0.6(7)
N7 C30 C35 C34 -179.5(5)
C11 N6 C36 C37 169.5(4)
C28 N6 C36 C37 -60.2(5)
Zn2 N6 C36 C37 -65.3(3)
C38 N9 C37 N10 -0.2(5)
Zn2 N9 C37 N10 177.8(3)
C38 N9 C37 C36 -174.1(4)
Zn2 N9 C37 C36 4.0(6)
C39 N10 C37 N9 0.0(5)
C39 N10 C37 C36 174.1(4)
N6 C36 C37 N9 96.8(5)
N6 C36 C37 N10 -76.4(5)
C37 N9 C38 C43 -179.1(5)
Zn2 N9 C38 C43 2.9(7)
C37 N9 C38 C39 0.3(5)
Zn2 N9 C38 C39 -177.6(3)
C37 N10 C39 C40 -179.7(5)
C37 N10 C39 C38 0.2(5)
C43 C38 C39 C40 -0.9(7)
N9 C38 C39 C40 179.6(4)
C43 C38 C39 N10 179.2(4)
N9 C38 C39 N10 -0.3(5)
N10 C39 C40 C41 -180.0(5)
C38 C39 C40 C41 0.2(7)
C39 C40 C41 C42 0.0(8)
C40 C41 C42 C43 0.4(9)
C41 C42 C43 C38 -1.1(8)
N9 C38 C43 C42 -179.3(5)
C39 C38 C43 C42 1.3(7)
